data_1572020
loop_
_publ_author_name
'Krieft, Jonas'
'Trapp, Pia C.'
'Vishnevskiy, Yury V.'
'Neumann, Beate'
'Stammler, Hans-Georg'
'Lamm, Jan-Hendrik'
'Mitzel, Norbert W.'

_publ_section_title
;
 A geminal antimony(iii)/phosphorus(iii) frustrated Lewis pair.
;
_journal_issue 30
_journal_name_full 'Chemical science'
_journal_page_first 12118
_journal_page_last 12125
_journal_paper_doi 10.1039/d4sc02785j
_journal_volume 15
_journal_year 2024
_chemical_formula_moiety 'C20 H25 F10 N P S Sb'
_chemical_formula_sum 'C20 H25 F10 N P S Sb'
_chemical_formula_weight 654.19
_space_group_crystal_system triclinic
_space_group_IT_number 2
_space_group_name_Hall '-P 1'
_space_group_name_H-M_alt 'P -1'
_atom_sites_solution_hydrogens geom
_atom_sites_solution_primary dual
_audit_creation_date 2022-10-17
_audit_creation_method
;
Olex2 1.5-alpha
(compiled 2022.06.10 svn.r3fa896fb for OlexSys, GUI svn.r6535)
;
_audit_update_record
;
2024-04-23 deposited with the CCDC.	2024-07-01 downloaded from the CCDC.
;
_cell_angle_alpha 64.175(2)
_cell_angle_beta 85.3920(10)
_cell_angle_gamma 85.3580(10)
_cell_formula_units_Z 4
_cell_length_a 9.9191(2)
_cell_length_b 16.6017(3)
_cell_length_c 17.2503(3)
_cell_measurement_reflns_used 55579
_cell_measurement_temperature 100.00(10)
_cell_measurement_theta_max 32.4320
_cell_measurement_theta_min 2.8440
_cell_volume 2545.37(9)
_computing_cell_refinement 'CrysAlisPro 1.171.42.70a (Rigaku OD, 2022)'
_computing_data_collection 'CrysAlisPro 1.171.42.70a (Rigaku OD, 2022)'
_computing_data_reduction 'CrysAlisPro 1.171.42.70a (Rigaku OD, 2022)'
_computing_molecular_graphics 'Olex2 1.5-alpha (Dolomanov et al., 2009)'
_computing_publication_material 'Olex2 1.5-alpha (Dolomanov et al., 2009)'
_computing_structure_refinement 'SHELXL 2018/3 (Sheldrick, 2015)'
_computing_structure_solution 'SHELXT  (Sheldrick, 2015)'
_diffrn_ambient_environment N~2~
_diffrn_ambient_temperature 100.00(10)
_diffrn_detector 'CCD plate'
_diffrn_detector_area_resol_mean 5.3114
_diffrn_detector_type Atlas
_diffrn_measured_fraction_theta_full 0.999
_diffrn_measured_fraction_theta_max 0.941
_diffrn_measurement_details
;
List of Runs (angles in degrees, time in seconds):

  # Type    Start    End  Width  t~exp~   \w     \q     \k     \f   Frames
#--------------------------------------------------------------------------
  1  \w     15.00  83.00   1.00   64.00    --   16.99-144.00 104.14   68
  2  \w    -54.00  38.00   1.00   64.00    --   16.99 -38.00 -60.00   92
  3  \w     21.00  91.00   1.00   64.00    --   16.99-154.00   6.81   70
  4  \w     -8.00  85.00   1.00   64.00    --   16.99  57.00  30.00   93
  5  \w     21.00  91.00   1.00   64.00    --   16.99-154.00 -63.73   70
  6  \w     -4.00  88.00   1.00   64.00    --   16.99  38.00 120.00   92
  7  \w     -8.00  85.00   1.00   64.00    --   16.99  57.00 -90.00   93
  8  \w    -51.00  42.00   1.00   64.00    --   16.99 -57.00 120.00   93
  9  \w    -42.00  13.00   1.00   64.00    --  -17.14 -77.00  90.00   55
 10  \w    -88.00   4.00   1.00   64.00    --  -17.14 -38.00 120.00   92
 11  \w     20.00  89.00   1.00   64.00    --   16.99-152.00  51.34   69
 12  \w     -4.00  88.00   1.00   64.00    --   16.99  38.00 -60.00   92
 13  \w    -91.00 -43.00   1.00   64.00    --  -17.14 154.00  -1.06   48
 14  \w    -91.00 -43.00   1.00   64.00    --  -17.14 154.00-178.98   48
 15  \w    -92.00 -44.00   1.00   64.00    --  -17.14 156.00  95.75   48
 16  \w    -42.00  13.00   1.00   64.00    --  -17.14 -77.00  30.00   55
 17  \w    -59.00 -14.00   1.00   64.00    --  -17.14 109.00-124.89   45
 18  \w    -91.00 -43.00   1.00   64.00    --  -17.14 154.00  52.99   48
 19  \w    -42.00  47.00   1.00   64.00    --   16.99 -77.00-150.00   89
 20  \w    -15.00  10.00   1.00   64.00    --   16.99 -99.00   0.00   25
 21  \w    -15.00  55.00   1.00   64.00    --   16.99 -99.00  90.00   70
 22  \w     39.00 101.00   1.00   64.00    --   16.99 178.00 -90.00   62
 23  \w     -8.00  85.00   1.00   64.00    --   16.99  57.00 -60.00   93
 24  \w    -47.00  21.00   1.00   64.00    --  -17.14  77.00-180.00   68
 25  \w    -91.00 -43.00   1.00   64.00    --  -17.14 154.00 -55.33   48
;
_diffrn_measurement_device 'four-circle diffractometer'
_diffrn_measurement_device_type 'SuperNova, Dual, Cu at home/near, Atlas'
_diffrn_measurement_method '\w scans'
_diffrn_orient_matrix_type 'CrysAlisPro convention (1999,Acta A55,543-557)'
_diffrn_orient_matrix_UB_11 -0.0528748000
_diffrn_orient_matrix_UB_12 0.0276334000
_diffrn_orient_matrix_UB_13 0.0073957000
_diffrn_orient_matrix_UB_21 -0.0433676000
_diffrn_orient_matrix_UB_22 -0.0363496000
_diffrn_orient_matrix_UB_23 0.0161625000
_diffrn_orient_matrix_UB_31 0.0219929000
_diffrn_orient_matrix_UB_32 -0.0131882000
_diffrn_orient_matrix_UB_33 0.0421430000
_diffrn_radiation_monochromator mirror
_diffrn_radiation_probe x-ray
_diffrn_radiation_type 'Mo K\a'
_diffrn_radiation_wavelength 0.71073
_diffrn_reflns_av_R_equivalents 0.0545
_diffrn_reflns_av_unetI/netI 0.0340
_diffrn_reflns_Laue_measured_fraction_full 0.999
_diffrn_reflns_Laue_measured_fraction_max 0.941
_diffrn_reflns_limit_h_max 15
_diffrn_reflns_limit_h_min -14
_diffrn_reflns_limit_k_max 25
_diffrn_reflns_limit_k_min -25
_diffrn_reflns_limit_l_max 25
_diffrn_reflns_limit_l_min -26
_diffrn_reflns_number 142479
_diffrn_reflns_point_group_measured_fraction_full 0.999
_diffrn_reflns_point_group_measured_fraction_max 0.941
_diffrn_reflns_theta_full 25.242
_diffrn_reflns_theta_max 32.888
_diffrn_reflns_theta_min 2.531
_diffrn_source 'micro-focus sealed X-ray tube'
_diffrn_source_type 'SuperNova (Mo) X-ray Source'
_exptl_absorpt_coefficient_mu 1.311
_exptl_absorpt_correction_T_max 1.000
_exptl_absorpt_correction_T_min 0.789
_exptl_absorpt_correction_type gaussian
_exptl_absorpt_process_details
;
CrysAlisPro 1.171.42.70a (Rigaku Oxford Diffraction, 2022)
Numerical absorption correction based on gaussian integration over
a multifaceted crystal model
Empirical absorption correction using spherical harmonics,
implemented in SCALE3 ABSPACK scaling algorithm.
;
_exptl_crystal_colour 'clear colourless'
_exptl_crystal_colour_lustre clear
_exptl_crystal_colour_primary colourless
_exptl_crystal_density_diffrn 1.707
_exptl_crystal_description irregular
_exptl_crystal_F_000 1296
_exptl_crystal_size_max 0.13
_exptl_crystal_size_mid 0.08
_exptl_crystal_size_min 0.03
_refine_diff_density_max 0.987
_refine_diff_density_min -0.509
_refine_diff_density_rms 0.089
_refine_ls_extinction_method none
_refine_ls_goodness_of_fit_ref 1.035
_refine_ls_hydrogen_treatment constr
_refine_ls_matrix_type full
_refine_ls_number_parameters 656
_refine_ls_number_reflns 17900
_refine_ls_number_restraints 60
_refine_ls_restrained_S_all 1.034
_refine_ls_R_factor_all 0.0454
_refine_ls_R_factor_gt 0.0300
_refine_ls_shift/su_max 0.003
_refine_ls_shift/su_mean 0.000
_refine_ls_structure_factor_coef Fsqd
_refine_ls_weighting_details 'w=1/[\s^2^(Fo^2^)+(0.0263P)^2^+1.4110P] where P=(Fo^2^+2Fc^2^)/3'
_refine_ls_weighting_scheme calc
_refine_ls_wR_factor_gt 0.0622
_refine_ls_wR_factor_ref 0.0680
_reflns_Friedel_coverage 0.000
_reflns_number_gt 14475
_reflns_number_total 17900
_reflns_threshold_expression 'I > 2\s(I)'
_cod_data_source_file d4sc02785j2.cif
_cod_data_source_block 5a
_cod_depositor_comments 'Adding full bibliography for 1572016--1572022.cif.'
_cod_database_code 1572020
_shelx_shelxl_version_number 2018/3
_chemical_oxdiff_formula C20H25F10NPSSb
_shelx_space_group_comment
;
The symmetry employed for this shelxl refinement is uniquely defined
by the following loop, which should always be used as a source of
symmetry information in preference to the above space-group names.
They are only intended as comments.
;
_shelx_estimated_absorpt_t_max 0.962
_shelx_estimated_absorpt_t_min 0.848
_olex2_refinement_description
;
1. Fixed Uiso
 At 1.2 times of:
  All C(H) groups, All C(H,H) groups
 At 1.5 times of:
  All C(H,H,H) groups
2. Uiso/Uaniso restraints and constraints
F16 \\sim F17 \\sim F18A \\sim F19A \\sim F20A \\sim C14A \\sim C23: within 2A
with sigma of 0.04 and sigma for terminal atoms of 0.08 within 2A
F16 \\sim F17 \\sim F18B \\sim F19B \\sim F20B \\sim C14B \\sim C23: within 2A
with sigma of 0.04 and sigma for terminal atoms of 0.08 within 2A
Uanis(C14A) = Uanis(C14B)
3. Others
 Sof(F18B)=Sof(F19B)=Sof(F20B)=Sof(C14B)=1-FVAR(1)
 Sof(F18A)=Sof(F19A)=Sof(F20A)=Sof(C14A)=FVAR(1)
4.a Secondary CH2 refined with riding coordinates:
 C5(H5A,H5B), C25(H25A,H25B)
4.b Aromatic/amide H refined with riding coordinates:
 C16(H16), C17(H17), C18(H18), C19(H19), C20(H20), C36(H36), C37(H37),
 C38(H38), C39(H39), C40(H40)
4.c Idealised Me refined as rotating group:
 C7(H7A,H7B,H7C), C8(H8A,H8B,H8C), C9(H9A,H9B,H9C), C11(H11A,H11B,H11C),
 C12(H12A,H12B,H12C), C13(H13A,H13B,H13C), C27(H27A,H27B,H27C), C28(H28A,H28B,
 H28C), C29(H29A,H29B,H29C), C31(H31A,H31B,H31C), C32(H32A,H32B,H32C), C33(H33A,
 H33B,H33C)
;
_olex2_date_sample_data_collection 2022-10-14
_olex2_submission_special_instructions 'No special instructions were received'
_oxdiff_exptl_absorpt_empirical_details
;
Empirical correction (ABSPACK) includes:
- Absorption correction using spherical harmonics
- Frame scaling
- Detector area scaling
;
_oxdiff_exptl_absorpt_empirical_full_max 1.233
_oxdiff_exptl_absorpt_empirical_full_min 0.838

loop_
_space_group_symop_operation_xyz
'x, y, z'
'-x, -y, -z'

loop_
_atom_site_label
_atom_site_type_symbol
_atom_site_fract_x
_atom_site_fract_y
_atom_site_fract_z
_atom_site_U_iso_or_equiv
_atom_site_adp_type
_atom_site_occupancy
_atom_site_site_symmetry_order
_atom_site_calc_flag
_atom_site_refinement_flags_posn
_atom_site_refinement_flags_adp
_atom_site_refinement_flags_occupancy
_atom_site_disorder_assembly
_atom_site_disorder_group
Sb1 Sb -0.01737(2) -0.35937(2) 0.72764(2) 0.01900(3) Uani 1 1 d . . . . .
Sb2 Sb 0.51329(2) 0.17188(2) 0.66342(2) 0.01985(3) Uani 1 1 d . . . . .
S1 S 0.08353(5) -0.30949(4) 0.85183(3) 0.02807(10) Uani 1 1 d . . . . .
S2 S 0.41248(5) 0.17352(4) 0.81944(3) 0.02735(10) Uani 1 1 d . . . . .
P1 P 0.29592(4) -0.43010(3) 0.81064(3) 0.01809(8) Uani 1 1 d . . . . .
P2 P 0.19397(5) 0.10741(3) 0.74816(3) 0.01660(8) Uani 1 1 d . . . . .
F1 F 0.02830(16) -0.20789(8) 0.54975(7) 0.0401(3) Uani 1 1 d . . . . .
F2 F 0.12504(12) -0.18617(8) 0.64632(8) 0.0301(2) Uani 1 1 d . . . . .
F3 F -0.12952(15) -0.15638(10) 0.71129(10) 0.0450(3) Uani 1 1 d . . . . .
F4 F -0.08280(18) -0.06839(9) 0.57885(11) 0.0551(4) Uani 1 1 d . . . . .
F5 F -0.21765(15) -0.17464(10) 0.61039(11) 0.0531(4) Uani 1 1 d . . . . .
F6 F -0.15296(13) -0.34396(8) 0.56872(8) 0.0338(3) Uani 1 1 d . . . . .
F7 F 0.06478(13) -0.37224(9) 0.55196(8) 0.0321(3) Uani 1 1 d . . . . .
F8 F -0.16901(15) -0.51520(9) 0.69749(10) 0.0456(3) Uani 1 1 d . . . . .
F9 F -0.09116(16) -0.50899(10) 0.57581(10) 0.0479(4) Uani 1 1 d . . . . .
F10 F 0.04389(15) -0.54017(9) 0.67791(11) 0.0470(4) Uani 1 1 d . . . . .
F11 F 0.46215(14) 0.35811(8) 0.52251(7) 0.0335(3) Uani 1 1 d . . . . .
F12 F 0.37809(12) 0.34894(8) 0.64584(8) 0.0321(3) Uani 1 1 d . . . . .
F13 F 0.63385(15) 0.33773(9) 0.69905(8) 0.0408(3) Uani 1 1 d . . . . .
F14 F 0.59167(14) 0.45510(8) 0.58217(8) 0.0359(3) Uani 1 1 d . . . . .
F15 F 0.71739(13) 0.34538(9) 0.57733(10) 0.0413(3) Uani 1 1 d . . . . .
F16 F 0.64529(13) 0.24709(8) 0.47818(8) 0.0335(3) Uani 1 1 d . U . . .
F17 F 0.43435(15) 0.22046(12) 0.47350(8) 0.0499(4) Uani 1 1 d . U . . .
F18A F 0.7269(11) 0.0713(10) 0.5673(10) 0.057(2) Uani 0.48(2) 1 d . U P A 1
F18B F 0.687(2) 0.0689(9) 0.5529(10) 0.078(4) Uani 0.52(2) 1 d . U P A 2
F19A F 0.6317(16) 0.0971(9) 0.4498(10) 0.060(3) Uani 0.48(2) 1 d . U P A 1
F19B F 0.5972(18) 0.1171(8) 0.4315(8) 0.066(3) Uani 0.52(2) 1 d . U P A 2
F20A F 0.5251(12) 0.0324(8) 0.5702(8) 0.058(2) Uani 0.48(2) 1 d . U P A 1
F20B F 0.4729(18) 0.0511(8) 0.5508(8) 0.072(3) Uani 0.52(2) 1 d . U P A 2
N1 N 0.33634(16) -0.36296(11) 0.91614(10) 0.0216(3) Uani 1 1 d . . . . .
N2 N 0.17659(16) 0.10074(11) 0.90162(10) 0.0236(3) Uani 1 1 d . . . . .
C1 C 0.0116(2) -0.21704(12) 0.63179(12) 0.0245(4) Uani 1 1 d . . . . .
C2 C -0.1063(2) -0.15246(14) 0.63281(15) 0.0355(5) Uani 1 1 d . . . . .
C3 C -0.04050(19) -0.39156(13) 0.61198(12) 0.0242(4) Uani 1 1 d . . . . .
C4 C -0.0654(2) -0.48951(15) 0.63963(15) 0.0321(4) Uani 1 1 d . . . . .
C5 C 0.19632(17) -0.39652(12) 0.71833(11) 0.0191(3) Uani 1 1 d . . . . .
H5A H 0.203334 -0.446246 0.700913 0.023 Uiso 1 1 calc R U . . .
H5B H 0.239208 -0.344888 0.670699 0.023 Uiso 1 1 calc R U . . .
C6 C 0.2629(2) -0.54830(12) 0.88488(12) 0.0237(4) Uani 1 1 d . . . . .
C7 C 0.1091(2) -0.55803(14) 0.89539(13) 0.0296(4) Uani 1 1 d . . . . .
H7A H 0.065304 -0.512170 0.911681 0.044 Uiso 1 1 calc R U . . .
H7B H 0.088774 -0.617621 0.940437 0.044 Uiso 1 1 calc R U . . .
H7C H 0.074919 -0.550509 0.840755 0.044 Uiso 1 1 calc R U . . .
C8 C 0.3286(3) -0.61255(15) 0.84832(14) 0.0354(5) Uani 1 1 d . . . . .
H8A H 0.298375 -0.594254 0.790043 0.053 Uiso 1 1 calc R U . . .
H8B H 0.301907 -0.673679 0.885488 0.053 Uiso 1 1 calc R U . . .
H8C H 0.427375 -0.610639 0.846143 0.053 Uiso 1 1 calc R U . . .
C9 C 0.3148(2) -0.57269(14) 0.97461(13) 0.0295(4) Uani 1 1 d . . . . .
H9A H 0.411356 -0.561325 0.969016 0.044 Uiso 1 1 calc R U . . .
H9B H 0.301858 -0.636219 1.011923 0.044 Uiso 1 1 calc R U . . .
H9C H 0.264268 -0.536035 0.999972 0.044 Uiso 1 1 calc R U . . .
C10 C 0.47369(19) -0.40753(16) 0.76810(12) 0.0294(4) Uani 1 1 d . . . . .
C11 C 0.5035(2) -0.43677(18) 0.69478(13) 0.0351(5) Uani 1 1 d . . . . .
H11A H 0.491323 -0.501165 0.717144 0.053 Uiso 1 1 calc R U . . .
H11B H 0.596993 -0.424076 0.671907 0.053 Uiso 1 1 calc R U . . .
H11C H 0.441167 -0.403669 0.648663 0.053 Uiso 1 1 calc R U . . .
C12 C 0.5767(2) -0.4570(2) 0.83817(14) 0.0425(6) Uani 1 1 d . . . . .
H12A H 0.552634 -0.443873 0.887877 0.064 Uiso 1 1 calc R U . . .
H12B H 0.667598 -0.436796 0.814901 0.064 Uiso 1 1 calc R U . . .
H12C H 0.575224 -0.521644 0.856279 0.064 Uiso 1 1 calc R U . . .
C13 C 0.4868(2) -0.30604(17) 0.73204(14) 0.0387(5) Uani 1 1 d . . . . .
H13A H 0.411433 -0.274707 0.695119 0.058 Uiso 1 1 calc R U . . .
H13B H 0.572704 -0.289636 0.698145 0.058 Uiso 1 1 calc R U . . .
H13C H 0.484742 -0.288932 0.779808 0.058 Uiso 1 1 calc R U . . .
C14 C 0.24201(18) -0.36146(11) 0.86827(10) 0.0184(3) Uani 1 1 d . . . . .
C14A C 0.612(2) 0.0924(11) 0.5310(10) 0.043(3) Uani 0.48(2) 1 d . U P A 1
C14B C 0.580(2) 0.1095(11) 0.5106(10) 0.043(3) Uani 0.52(2) 1 d . U P A 2
C15 C 0.31954(18) -0.31859(12) 0.97070(11) 0.0203(3) Uani 1 1 d . . . . .
C16 C 0.41855(19) -0.26133(12) 0.96508(11) 0.0226(3) Uani 1 1 d . . . . .
H16 H 0.491024 -0.249598 0.922742 0.027 Uiso 1 1 calc R U . . .
C17 C 0.4118(2) -0.22121(13) 1.02126(13) 0.0274(4) Uani 1 1 d . . . . .
H17 H 0.478165 -0.180816 1.016236 0.033 Uiso 1 1 calc R U . . .
C18 C 0.3086(2) -0.24001(14) 1.08432(13) 0.0310(4) Uani 1 1 d . . . . .
H18 H 0.304548 -0.213059 1.123088 0.037 Uiso 1 1 calc R U . . .
C19 C 0.2115(2) -0.29800(15) 1.09104(13) 0.0323(4) Uani 1 1 d . . . . .
H19 H 0.141093 -0.311137 1.134858 0.039 Uiso 1 1 calc R U . . .
C20 C 0.2155(2) -0.33742(14) 1.03432(12) 0.0278(4) Uani 1 1 d . . . . .
H20 H 0.147820 -0.376853 1.038949 0.033 Uiso 1 1 calc R U . . .
C21 C 0.48587(19) 0.32212(12) 0.60783(11) 0.0219(3) Uani 1 1 d . . . . .
C22 C 0.6085(2) 0.36670(13) 0.61619(13) 0.0259(4) Uani 1 1 d . . . . .
C23 C 0.5448(2) 0.18936(15) 0.52253(13) 0.0316(4) Uani 1 1 d . U . . .
C25 C 0.29944(18) 0.15919(12) 0.65185(11) 0.0207(3) Uani 1 1 d . . . . .
H25A H 0.259330 0.220095 0.617903 0.025 Uiso 1 1 calc R U . . .
H25B H 0.294170 0.124975 0.617478 0.025 Uiso 1 1 calc R U . . .
C26 C 0.2039(2) -0.01541(12) 0.78081(12) 0.0236(4) Uani 1 1 d . . . . .
C27 C 0.3536(2) -0.04431(13) 0.77641(14) 0.0313(4) Uani 1 1 d . . . . .
H27A H 0.389586 -0.015958 0.716516 0.047 Uiso 1 1 calc R U . . .
H27B H 0.363125 -0.109606 0.797855 0.047 Uiso 1 1 calc R U . . .
H27C H 0.404153 -0.025888 0.812040 0.047 Uiso 1 1 calc R U . . .
C28 C 0.1266(3) -0.03712(14) 0.71947(15) 0.0373(5) Uani 1 1 d . . . . .
H28A H 0.029869 -0.021860 0.724972 0.056 Uiso 1 1 calc R U . . .
H28B H 0.139772 -0.101185 0.734186 0.056 Uiso 1 1 calc R U . . .
H28C H 0.160625 -0.002204 0.660002 0.056 Uiso 1 1 calc R U . . .
C29 C 0.1469(2) -0.06774(13) 0.87374(14) 0.0334(5) Uani 1 1 d . . . . .
H29A H 0.201660 -0.058324 0.913630 0.050 Uiso 1 1 calc R U . . .
H29B H 0.149659 -0.131745 0.887833 0.050 Uiso 1 1 calc R U . . .
H29C H 0.053045 -0.046484 0.878990 0.050 Uiso 1 1 calc R U . . .
C30 C 0.02309(18) 0.16447(12) 0.72481(11) 0.0213(3) Uani 1 1 d . . . . .
C31 C -0.0176(2) 0.17537(14) 0.63622(13) 0.0294(4) Uani 1 1 d . . . . .
H31A H 0.048841 0.210609 0.591462 0.044 Uiso 1 1 calc R U . . .
H31B H -0.107289 0.206251 0.623952 0.044 Uiso 1 1 calc R U . . .
H31C H -0.020346 0.116159 0.636958 0.044 Uiso 1 1 calc R U . . .
C32 C -0.0847(2) 0.11420(15) 0.79401(13) 0.0297(4) Uani 1 1 d . . . . .
H32A H -0.096574 0.056475 0.793369 0.045 Uiso 1 1 calc R U . . .
H32B H -0.170612 0.149888 0.782302 0.045 Uiso 1 1 calc R U . . .
H32C H -0.055876 0.104009 0.850733 0.045 Uiso 1 1 calc R U . . .
C33 C 0.0340(2) 0.25818(13) 0.72080(14) 0.0290(4) Uani 1 1 d . . . . .
H33A H 0.056272 0.252269 0.777417 0.043 Uiso 1 1 calc R U . . .
H33B H -0.052700 0.292364 0.704639 0.043 Uiso 1 1 calc R U . . .
H33C H 0.105222 0.289562 0.677772 0.043 Uiso 1 1 calc R U . . .
C34 C 0.25908(18) 0.12637(11) 0.83511(11) 0.0183(3) Uani 1 1 d . . . . .
C35 C 0.21554(18) 0.10304(12) 0.97793(11) 0.0214(3) Uani 1 1 d . . . . .
C36 C 0.1537(2) 0.16511(13) 1.00466(12) 0.0265(4) Uani 1 1 d . . . . .
H36 H 0.088135 0.208202 0.970333 0.032 Uiso 1 1 calc R U . . .
C37 C 0.1874(2) 0.16448(15) 1.08196(14) 0.0315(4) Uani 1 1 d . . . . .
H37 H 0.145577 0.207569 1.099826 0.038 Uiso 1 1 calc R U . . .
C38 C 0.2812(2) 0.10149(15) 1.13233(12) 0.0295(4) Uani 1 1 d . . . . .
H38 H 0.305046 0.101585 1.184538 0.035 Uiso 1 1 calc R U . . .
C39 C 0.3407(2) 0.03810(14) 1.10679(12) 0.0292(4) Uani 1 1 d . . . . .
H39 H 0.403712 -0.006261 1.142344 0.035 Uiso 1 1 calc R U . . .
C40 C 0.3090(2) 0.03884(13) 1.02947(12) 0.0256(4) Uani 1 1 d . . . . .
H40 H 0.351075 -0.004404 1.011879 0.031 Uiso 1 1 calc R U . . .

loop_
_atom_site_aniso_label
_atom_site_aniso_U_11
_atom_site_aniso_U_22
_atom_site_aniso_U_33
_atom_site_aniso_U_23
_atom_site_aniso_U_13
_atom_site_aniso_U_12
Sb1 0.01671(5) 0.01967(6) 0.02083(6) -0.00910(4) -0.00198(4) 0.00104(4)
Sb2 0.01963(6) 0.01840(6) 0.02084(6) -0.00809(4) 0.00039(4) -0.00097(4)
S1 0.0287(2) 0.0346(3) 0.0273(2) -0.0204(2) -0.00843(18) 0.0122(2)
S2 0.0286(2) 0.0374(3) 0.0212(2) -0.01581(19) 0.00223(17) -0.0145(2)
P1 0.01543(19) 0.0227(2) 0.01864(19) -0.01150(17) -0.00145(15) 0.00118(16)
P2 0.0186(2) 0.01532(19) 0.01632(18) -0.00682(15) -0.00215(15) -0.00194(15)
F1 0.0722(10) 0.0288(6) 0.0203(5) -0.0102(5) -0.0027(6) -0.0096(6)
F2 0.0319(6) 0.0246(6) 0.0355(6) -0.0137(5) -0.0025(5) -0.0059(5)
F3 0.0444(8) 0.0442(8) 0.0554(9) -0.0323(7) -0.0025(7) 0.0131(6)
F4 0.0632(10) 0.0222(7) 0.0685(10) -0.0086(7) -0.0166(8) 0.0092(7)
F5 0.0389(8) 0.0450(8) 0.0766(11) -0.0249(8) -0.0302(8) 0.0096(7)
F6 0.0314(6) 0.0348(7) 0.0402(7) -0.0196(6) -0.0180(5) 0.0069(5)
F7 0.0317(6) 0.0408(7) 0.0306(6) -0.0218(5) 0.0030(5) -0.0054(5)
F8 0.0421(8) 0.0368(7) 0.0595(9) -0.0213(7) 0.0069(7) -0.0177(6)
F9 0.0546(9) 0.0475(8) 0.0617(9) -0.0398(8) -0.0119(7) -0.0081(7)
F10 0.0444(8) 0.0271(7) 0.0781(10) -0.0289(7) -0.0247(7) 0.0090(6)
F11 0.0469(8) 0.0276(6) 0.0233(5) -0.0079(5) -0.0114(5) 0.0039(5)
F12 0.0273(6) 0.0267(6) 0.0421(7) -0.0167(5) 0.0063(5) 0.0024(5)
F13 0.0534(9) 0.0357(7) 0.0325(6) -0.0100(5) -0.0162(6) -0.0123(6)
F14 0.0458(8) 0.0190(6) 0.0412(7) -0.0110(5) -0.0022(6) -0.0048(5)
F15 0.0263(6) 0.0367(7) 0.0632(9) -0.0250(7) 0.0105(6) -0.0067(5)
F16 0.0378(7) 0.0326(6) 0.0317(6) -0.0162(5) 0.0140(5) -0.0116(5)
F17 0.0448(8) 0.0873(12) 0.0272(6) -0.0312(7) 0.0048(6) -0.0250(8)
F18A 0.049(3) 0.049(3) 0.075(6) -0.032(4) 0.004(3) 0.017(3)
F18B 0.116(10) 0.044(4) 0.065(5) -0.022(3) 0.000(6) 0.043(6)
F19A 0.086(5) 0.050(5) 0.063(6) -0.044(5) 0.045(4) -0.038(5)
F19B 0.128(9) 0.037(3) 0.039(3) -0.028(3) 0.045(4) -0.026(4)
F20A 0.081(5) 0.041(4) 0.062(4) -0.034(3) 0.039(3) -0.031(3)
F20B 0.122(8) 0.047(4) 0.064(5) -0.044(4) 0.061(5) -0.050(5)
N1 0.0213(7) 0.0262(8) 0.0210(7) -0.0137(6) 0.0008(6) -0.0024(6)
N2 0.0225(8) 0.0294(8) 0.0187(7) -0.0097(6) -0.0011(6) -0.0047(6)
C1 0.0324(10) 0.0212(9) 0.0220(8) -0.0110(7) -0.0043(7) -0.0007(7)
C2 0.0373(12) 0.0249(10) 0.0449(12) -0.0149(9) -0.0160(10) 0.0064(9)
C3 0.0215(9) 0.0258(9) 0.0286(9) -0.0144(8) -0.0054(7) 0.0009(7)
C4 0.0293(10) 0.0297(10) 0.0446(12) -0.0219(9) -0.0076(9) -0.0018(8)
C5 0.0166(7) 0.0242(8) 0.0187(7) -0.0116(7) -0.0016(6) 0.0003(6)
C6 0.0272(9) 0.0189(8) 0.0247(8) -0.0093(7) -0.0055(7) 0.0041(7)
C7 0.0306(10) 0.0231(9) 0.0313(10) -0.0076(8) -0.0029(8) -0.0044(8)
C8 0.0470(13) 0.0269(10) 0.0361(11) -0.0183(9) -0.0108(10) 0.0129(9)
C9 0.0334(11) 0.0269(10) 0.0257(9) -0.0091(8) -0.0066(8) 0.0047(8)
C10 0.0154(8) 0.0533(13) 0.0256(9) -0.0229(9) 0.0015(7) -0.0032(8)
C11 0.0208(9) 0.0639(15) 0.0290(10) -0.0292(10) 0.0009(8) 0.0038(9)
C12 0.0173(9) 0.0844(19) 0.0333(11) -0.0330(12) -0.0053(8) 0.0061(10)
C13 0.0337(11) 0.0595(15) 0.0299(10) -0.0243(10) 0.0112(9) -0.0250(11)
C14 0.0221(8) 0.0174(8) 0.0158(7) -0.0077(6) 0.0014(6) -0.0016(6)
C14A 0.079(8) 0.022(5) 0.026(5) -0.011(4) 0.020(4) -0.011(4)
C14B 0.079(8) 0.022(5) 0.026(5) -0.011(4) 0.020(4) -0.011(4)
C15 0.0239(8) 0.0207(8) 0.0167(7) -0.0086(6) -0.0037(6) 0.0021(7)
C16 0.0253(9) 0.0209(8) 0.0212(8) -0.0081(7) -0.0060(7) 0.0006(7)
C17 0.0345(10) 0.0219(9) 0.0290(9) -0.0128(8) -0.0111(8) 0.0012(8)
C18 0.0421(12) 0.0317(10) 0.0256(9) -0.0185(8) -0.0120(8) 0.0092(9)
C19 0.0365(11) 0.0401(12) 0.0222(9) -0.0166(8) 0.0010(8) 0.0037(9)
C20 0.0284(10) 0.0333(10) 0.0243(9) -0.0149(8) 0.0021(7) -0.0041(8)
C21 0.0227(8) 0.0211(8) 0.0205(8) -0.0082(7) -0.0008(6) 0.0009(7)
C22 0.0283(10) 0.0196(9) 0.0289(9) -0.0096(7) -0.0012(7) -0.0024(7)
C23 0.0365(11) 0.0338(11) 0.0298(10) -0.0189(9) 0.0116(8) -0.0138(9)
C25 0.0229(8) 0.0241(9) 0.0164(7) -0.0094(7) 0.0001(6) -0.0057(7)
C26 0.0283(9) 0.0163(8) 0.0270(9) -0.0095(7) -0.0036(7) -0.0017(7)
C27 0.0334(11) 0.0201(9) 0.0370(11) -0.0101(8) -0.0024(9) 0.0044(8)
C28 0.0500(14) 0.0237(10) 0.0450(12) -0.0190(9) -0.0163(10) -0.0017(9)
C29 0.0409(12) 0.0190(9) 0.0328(10) -0.0045(8) 0.0040(9) -0.0050(8)
C30 0.0212(8) 0.0205(8) 0.0233(8) -0.0100(7) -0.0048(7) 0.0007(7)
C31 0.0284(10) 0.0330(11) 0.0269(9) -0.0123(8) -0.0106(8) 0.0023(8)
C32 0.0198(9) 0.0356(11) 0.0339(10) -0.0155(9) -0.0003(7) -0.0009(8)
C33 0.0286(10) 0.0220(9) 0.0381(11) -0.0147(8) -0.0058(8) 0.0038(7)
C34 0.0206(8) 0.0154(7) 0.0190(7) -0.0072(6) -0.0040(6) -0.0006(6)
C35 0.0215(8) 0.0251(9) 0.0169(7) -0.0079(7) 0.0012(6) -0.0065(7)
C36 0.0268(9) 0.0262(9) 0.0264(9) -0.0111(8) -0.0019(7) -0.0009(7)
C37 0.0324(11) 0.0356(11) 0.0351(10) -0.0235(9) 0.0035(8) -0.0057(9)
C38 0.0318(10) 0.0390(11) 0.0210(8) -0.0148(8) 0.0022(7) -0.0125(9)
C39 0.0311(10) 0.0313(10) 0.0210(9) -0.0060(8) -0.0054(7) -0.0054(8)
C40 0.0270(9) 0.0268(9) 0.0229(8) -0.0107(7) -0.0022(7) -0.0003(7)

loop_
_atom_type_symbol
_atom_type_description
_atom_type_scat_dispersion_real
_atom_type_scat_dispersion_imag
_atom_type_scat_source
C C 0.0033 0.0016 'International Tables Vol C Tables 4.2.6.8 and 6.1.1.4'
H H 0.0000 0.0000 'International Tables Vol C Tables 4.2.6.8 and 6.1.1.4'
F F 0.0171 0.0103 'International Tables Vol C Tables 4.2.6.8 and 6.1.1.4'
N N 0.0061 0.0033 'International Tables Vol C Tables 4.2.6.8 and 6.1.1.4'
P P 0.1023 0.0942 'International Tables Vol C Tables 4.2.6.8 and 6.1.1.4'
S S 0.1246 0.1234 'International Tables Vol C Tables 4.2.6.8 and 6.1.1.4'
Sb Sb -0.5866 1.5461 'International Tables Vol C Tables 4.2.6.8 and 6.1.1.4'

loop_
_exptl_crystal_face_index_h
_exptl_crystal_face_index_k
_exptl_crystal_face_index_l
_exptl_crystal_face_perp_dist
1 -3 -5 0.0174
-1 3 5 0.0174
0 -1 5 0.0235
0 1 -5 0.0235
-2 -3 -5 0.0346
2 3 5 0.0346
4 -5 -3 0.0328
-4 5 3 0.0328

loop_
_geom_angle_atom_site_label_1
_geom_angle_atom_site_label_2
_geom_angle_atom_site_label_3
_geom_angle
_geom_angle_site_symmetry_1
_geom_angle_site_symmetry_3
_geom_angle_publ_flag
C1 Sb1 S1 86.11(5) . . ?
C1 Sb1 C3 87.46(7) . . ?
C3 Sb1 S1 164.72(5) . . ?
C5 Sb1 S1 80.09(4) . . ?
C5 Sb1 C1 92.32(7) . . ?
C5 Sb1 C3 86.34(6) . . ?
C21 Sb2 S2 85.57(5) . . ?
C21 Sb2 C23 86.77(7) . . ?
C23 Sb2 S2 165.57(6) . . ?
C25 Sb2 S2 81.56(5) . . ?
C25 Sb2 C21 91.65(7) . . ?
C25 Sb2 C23 86.46(7) . . ?
C14 S1 Sb1 102.78(6) . . ?
C34 S2 Sb2 102.26(6) . . ?
C5 P1 C6 108.49(8) . . ?
C5 P1 C10 106.06(8) . . ?
C5 P1 C14 109.41(8) . . ?
C6 P1 C10 115.90(10) . . ?
C14 P1 C6 107.55(8) . . ?
C14 P1 C10 109.32(9) . . ?
C25 P2 C26 108.00(9) . . ?
C25 P2 C30 106.96(8) . . ?
C25 P2 C34 109.54(8) . . ?
C30 P2 C26 116.24(9) . . ?
C34 P2 C26 107.94(8) . . ?
C34 P2 C30 108.04(8) . . ?
C14 N1 C15 122.16(16) . . ?
C34 N2 C35 119.13(15) . . ?
F1 C1 Sb1 112.48(12) . . ?
F1 C1 F2 105.61(16) . . ?
F1 C1 C2 106.37(16) . . ?
F2 C1 Sb1 111.04(12) . . ?
F2 C1 C2 107.25(15) . . ?
C2 C1 Sb1 113.61(14) . . ?
F3 C2 C1 110.61(17) . . ?
F4 C2 F3 107.87(18) . . ?
F4 C2 F5 108.34(18) . . ?
F4 C2 C1 112.1(2) . . ?
F5 C2 F3 108.2(2) . . ?
F5 C2 C1 109.63(17) . . ?
F6 C3 Sb1 108.95(12) . . ?
F6 C3 C4 105.80(15) . . ?
F7 C3 Sb1 116.76(12) . . ?
F7 C3 F6 106.43(15) . . ?
F7 C3 C4 105.60(16) . . ?
C4 C3 Sb1 112.60(13) . . ?
F8 C4 F10 106.92(19) . . ?
F8 C4 C3 110.65(17) . . ?
F9 C4 F8 107.44(17) . . ?
F9 C4 F10 107.78(18) . . ?
F9 C4 C3 114.38(19) . . ?
F10 C4 C3 109.37(16) . . ?
Sb1 C5 H5A 107.5 . . ?
Sb1 C5 H5B 107.5 . . ?
P1 C5 Sb1 119.32(9) . . ?
P1 C5 H5A 107.5 . . ?
P1 C5 H5B 107.5 . . ?
H5A C5 H5B 107.0 . . ?
C7 C6 P1 108.17(13) . . ?
C7 C6 C8 108.93(17) . . ?
C7 C6 C9 107.72(16) . . ?
C8 C6 P1 111.02(14) . . ?
C8 C6 C9 110.43(16) . . ?
C9 C6 P1 110.47(13) . . ?
C6 C7 H7A 109.5 . . ?
C6 C7 H7B 109.5 . . ?
C6 C7 H7C 109.5 . . ?
H7A C7 H7B 109.5 . . ?
H7A C7 H7C 109.5 . . ?
H7B C7 H7C 109.5 . . ?
C6 C8 H8A 109.5 . . ?
C6 C8 H8B 109.5 . . ?
C6 C8 H8C 109.5 . . ?
H8A C8 H8B 109.5 . . ?
H8A C8 H8C 109.5 . . ?
H8B C8 H8C 109.5 . . ?
C6 C9 H9A 109.5 . . ?
C6 C9 H9B 109.5 . . ?
C6 C9 H9C 109.5 . . ?
H9A C9 H9B 109.5 . . ?
H9A C9 H9C 109.5 . . ?
H9B C9 H9C 109.5 . . ?
C11 C10 P1 109.60(14) . . ?
C11 C10 C12 108.83(18) . . ?
C12 C10 P1 112.41(15) . . ?
C13 C10 P1 106.86(15) . . ?
C13 C10 C11 109.33(18) . . ?
C13 C10 C12 109.77(18) . . ?
C10 C11 H11A 109.5 . . ?
C10 C11 H11B 109.5 . . ?
C10 C11 H11C 109.5 . . ?
H11A C11 H11B 109.5 . . ?
H11A C11 H11C 109.5 . . ?
H11B C11 H11C 109.5 . . ?
C10 C12 H12A 109.5 . . ?
C10 C12 H12B 109.5 . . ?
C10 C12 H12C 109.5 . . ?
H12A C12 H12B 109.5 . . ?
H12A C12 H12C 109.5 . . ?
H12B C12 H12C 109.5 . . ?
C10 C13 H13A 109.5 . . ?
C10 C13 H13B 109.5 . . ?
C10 C13 H13C 109.5 . . ?
H13A C13 H13B 109.5 . . ?
H13A C13 H13C 109.5 . . ?
H13B C13 H13C 109.5 . . ?
S1 C14 P1 118.03(9) . . ?
N1 C14 S1 131.75(14) . . ?
N1 C14 P1 110.22(13) . . ?
F18A C14A F19A 108.5(17) . . ?
F18A C14A C23 113.0(15) . . ?
F19A C14A C23 108.1(8) . . ?
F20A C14A F18A 112.4(11) . . ?
F20A C14A F19A 105.8(15) . . ?
F20A C14A C23 108.7(13) . . ?
F18B C14B F19B 109.1(16) . . ?
F18B C14B F20B 106.0(12) . . ?
F18B C14B C23 109.2(14) . . ?
F19B C14B F20B 106.8(14) . . ?
F19B C14B C23 118.2(10) . . ?
F20B C14B C23 106.8(12) . . ?
C16 C15 N1 117.96(16) . . ?
C16 C15 C20 119.69(17) . . ?
C20 C15 N1 122.05(17) . . ?
C15 C16 H16 119.9 . . ?
C17 C16 C15 120.17(18) . . ?
C17 C16 H16 119.9 . . ?
C16 C17 H17 120.0 . . ?
C18 C17 C16 120.03(19) . . ?
C18 C17 H17 120.0 . . ?
C17 C18 H18 120.0 . . ?
C17 C18 C19 119.96(18) . . ?
C19 C18 H18 120.0 . . ?
C18 C19 H19 119.7 . . ?
C18 C19 C20 120.7(2) . . ?
C20 C19 H19 119.7 . . ?
C15 C20 H20 120.3 . . ?
C19 C20 C15 119.44(19) . . ?
C19 C20 H20 120.3 . . ?
F11 C21 Sb2 111.22(11) . . ?
F11 C21 C22 106.74(15) . . ?
F12 C21 Sb2 111.99(12) . . ?
F12 C21 F11 106.04(14) . . ?
F12 C21 C22 107.07(15) . . ?
C22 C21 Sb2 113.35(12) . . ?
F13 C22 C21 110.11(16) . . ?
F14 C22 F13 107.97(16) . . ?
F14 C22 F15 108.31(16) . . ?
F14 C22 C21 112.70(16) . . ?
F15 C22 F13 107.55(17) . . ?
F15 C22 C21 110.04(16) . . ?
F16 C23 Sb2 111.58(12) . . ?
F16 C23 C14A 102.9(7) . . ?
F16 C23 C14B 105.6(8) . . ?
F17 C23 Sb2 116.07(14) . . ?
F17 C23 F16 106.07(17) . . ?
F17 C23 C14A 115.0(7) . . ?
F17 C23 C14B 99.4(8) . . ?
C14A C23 Sb2 104.6(6) . . ?
C14B C23 Sb2 116.8(6) . . ?
Sb2 C25 H25A 107.6 . . ?
Sb2 C25 H25B 107.6 . . ?
P2 C25 Sb2 118.88(8) . . ?
P2 C25 H25A 107.6 . . ?
P2 C25 H25B 107.6 . . ?
H25A C25 H25B 107.0 . . ?
C27 C26 P2 107.36(13) . . ?
C27 C26 C28 109.65(17) . . ?
C27 C26 C29 108.30(16) . . ?
C28 C26 P2 110.45(13) . . ?
C28 C26 C29 109.38(17) . . ?
C29 C26 P2 111.64(13) . . ?
C26 C27 H27A 109.5 . . ?
C26 C27 H27B 109.5 . . ?
C26 C27 H27C 109.5 . . ?
H27A C27 H27B 109.5 . . ?
H27A C27 H27C 109.5 . . ?
H27B C27 H27C 109.5 . . ?
C26 C28 H28A 109.5 . . ?
C26 C28 H28B 109.5 . . ?
C26 C28 H28C 109.5 . . ?
H28A C28 H28B 109.5 . . ?
H28A C28 H28C 109.5 . . ?
H28B C28 H28C 109.5 . . ?
C26 C29 H29A 109.5 . . ?
C26 C29 H29B 109.5 . . ?
C26 C29 H29C 109.5 . . ?
H29A C29 H29B 109.5 . . ?
H29A C29 H29C 109.5 . . ?
H29B C29 H29C 109.5 . . ?
C31 C30 P2 109.89(13) . . ?
C32 C30 P2 112.45(13) . . ?
C32 C30 C31 109.58(16) . . ?
C32 C30 C33 109.57(16) . . ?
C33 C30 P2 106.63(12) . . ?
C33 C30 C31 108.62(16) . . ?
C30 C31 H31A 109.5 . . ?
C30 C31 H31B 109.5 . . ?
C30 C31 H31C 109.5 . . ?
H31A C31 H31B 109.5 . . ?
H31A C31 H31C 109.5 . . ?
H31B C31 H31C 109.5 . . ?
C30 C32 H32A 109.5 . . ?
C30 C32 H32B 109.5 . . ?
C30 C32 H32C 109.5 . . ?
H32A C32 H32B 109.5 . . ?
H32A C32 H32C 109.5 . . ?
H32B C32 H32C 109.5 . . ?
C30 C33 H33A 109.5 . . ?
C30 C33 H33B 109.5 . . ?
C30 C33 H33C 109.5 . . ?
H33A C33 H33B 109.5 . . ?
H33A C33 H33C 109.5 . . ?
H33B C33 H33C 109.5 . . ?
S2 C34 P2 119.44(10) . . ?
N2 C34 S2 129.26(13) . . ?
N2 C34 P2 111.30(13) . . ?
C36 C35 N2 120.19(17) . . ?
C36 C35 C40 119.62(17) . . ?
C40 C35 N2 120.03(17) . . ?
C35 C36 H36 119.9 . . ?
C35 C36 C37 120.13(19) . . ?
C37 C36 H36 119.9 . . ?
C36 C37 H37 120.0 . . ?
C38 C37 C36 120.09(19) . . ?
C38 C37 H37 120.0 . . ?
C37 C38 H38 120.1 . . ?
C37 C38 C39 119.88(18) . . ?
C39 C38 H38 120.1 . . ?
C38 C39 H39 119.8 . . ?
C38 C39 C40 120.45(19) . . ?
C40 C39 H39 119.8 . . ?
C35 C40 H40 120.1 . . ?
C39 C40 C35 119.81(19) . . ?
C39 C40 H40 120.1 . . ?

loop_
_geom_bond_atom_site_label_1
_geom_bond_atom_site_label_2
_geom_bond_distance
_geom_bond_site_symmetry_2
_geom_bond_publ_flag
Sb1 S1 2.8812(5) . ?
Sb1 C1 2.2428(19) . ?
Sb1 C3 2.3111(18) . ?
Sb1 C5 2.1722(17) . ?
Sb2 S2 2.8056(5) . ?
Sb2 C21 2.2502(18) . ?
Sb2 C23 2.317(2) . ?
Sb2 C25 2.1820(18) . ?
S1 C14 1.7132(18) . ?
S2 C34 1.7156(18) . ?
P1 C5 1.7923(17) . ?
P1 C6 1.8562(19) . ?
P1 C10 1.8568(19) . ?
P1 C14 1.8373(17) . ?
P2 C25 1.7931(18) . ?
P2 C26 1.8603(18) . ?
P2 C30 1.8574(18) . ?
P2 C34 1.8348(17) . ?
F1 C1 1.354(2) . ?
F2 C1 1.357(2) . ?
F3 C2 1.329(3) . ?
F4 C2 1.325(3) . ?
F5 C2 1.328(3) . ?
F6 C3 1.379(2) . ?
F7 C3 1.363(2) . ?
F8 C4 1.331(3) . ?
F9 C4 1.323(2) . ?
F10 C4 1.342(2) . ?
F11 C21 1.358(2) . ?
F12 C21 1.355(2) . ?
F13 C22 1.333(2) . ?
F14 C22 1.323(2) . ?
F15 C22 1.331(2) . ?
F16 C23 1.375(2) . ?
F17 C23 1.364(3) . ?
F18A C14A 1.295(19) . ?
F18B C14B 1.303(15) . ?
F19A C14A 1.37(2) . ?
F19B C14B 1.313(19) . ?
F20A C14A 1.28(2) . ?
F20B C14B 1.41(2) . ?
N1 C14 1.289(2) . ?
N1 C15 1.419(2) . ?
N2 C34 1.283(2) . ?
N2 C35 1.418(2) . ?
C1 C2 1.526(3) . ?
C3 C4 1.518(3) . ?
C5 H5A 0.9900 . ?
C5 H5B 0.9900 . ?
C6 C7 1.535(3) . ?
C6 C8 1.539(3) . ?
C6 C9 1.541(3) . ?
C7 H7A 0.9800 . ?
C7 H7B 0.9800 . ?
C7 H7C 0.9800 . ?
C8 H8A 0.9800 . ?
C8 H8B 0.9800 . ?
C8 H8C 0.9800 . ?
C9 H9A 0.9800 . ?
C9 H9B 0.9800 . ?
C9 H9C 0.9800 . ?
C10 C11 1.541(3) . ?
C10 C12 1.542(3) . ?
C10 C13 1.534(3) . ?
C11 H11A 0.9800 . ?
C11 H11B 0.9800 . ?
C11 H11C 0.9800 . ?
C12 H12A 0.9800 . ?
C12 H12B 0.9800 . ?
C12 H12C 0.9800 . ?
C13 H13A 0.9800 . ?
C13 H13B 0.9800 . ?
C13 H13C 0.9800 . ?
C14A C23 1.640(18) . ?
C14B C23 1.439(17) . ?
C15 C16 1.390(3) . ?
C15 C20 1.392(3) . ?
C16 H16 0.9500 . ?
C16 C17 1.390(3) . ?
C17 H17 0.9500 . ?
C17 C18 1.380(3) . ?
C18 H18 0.9500 . ?
C18 C19 1.380(3) . ?
C19 H19 0.9500 . ?
C19 C20 1.391(3) . ?
C20 H20 0.9500 . ?
C21 C22 1.521(3) . ?
C25 H25A 0.9900 . ?
C25 H25B 0.9900 . ?
C26 C27 1.530(3) . ?
C26 C28 1.531(3) . ?
C26 C29 1.538(3) . ?
C27 H27A 0.9800 . ?
C27 H27B 0.9800 . ?
C27 H27C 0.9800 . ?
C28 H28A 0.9800 . ?
C28 H28B 0.9800 . ?
C28 H28C 0.9800 . ?
C29 H29A 0.9800 . ?
C29 H29B 0.9800 . ?
C29 H29C 0.9800 . ?
C30 C31 1.542(2) . ?
C30 C32 1.528(3) . ?
C30 C33 1.539(3) . ?
C31 H31A 0.9800 . ?
C31 H31B 0.9800 . ?
C31 H31C 0.9800 . ?
C32 H32A 0.9800 . ?
C32 H32B 0.9800 . ?
C32 H32C 0.9800 . ?
C33 H33A 0.9800 . ?
C33 H33B 0.9800 . ?
C33 H33C 0.9800 . ?
C35 C36 1.385(3) . ?
C35 C40 1.390(3) . ?
C36 H36 0.9500 . ?
C36 C37 1.396(3) . ?
C37 H37 0.9500 . ?
C37 C38 1.377(3) . ?
C38 H38 0.9500 . ?
C38 C39 1.383(3) . ?
C39 H39 0.9500 . ?
C39 C40 1.389(3) . ?
C40 H40 0.9500 . ?

loop_
_geom_torsion_atom_site_label_1
_geom_torsion_atom_site_label_2
_geom_torsion_atom_site_label_3
_geom_torsion_atom_site_label_4
_geom_torsion
_geom_torsion_site_symmetry_1
_geom_torsion_site_symmetry_2
_geom_torsion_site_symmetry_3
_geom_torsion_site_symmetry_4
_geom_torsion_publ_flag
Sb1 S1 C14 P1 -1.63(11) . . . . ?
Sb1 S1 C14 N1 179.07(17) . . . . ?
Sb1 C1 C2 F3 56.2(2) . . . . ?
Sb1 C1 C2 F4 176.59(14) . . . . ?
Sb1 C1 C2 F5 -63.1(2) . . . . ?
Sb1 C3 C4 F8 52.77(19) . . . . ?
Sb1 C3 C4 F9 174.26(14) . . . . ?
Sb1 C3 C4 F10 -64.8(2) . . . . ?
Sb2 S2 C34 P2 -9.60(11) . . . . ?
Sb2 S2 C34 N2 170.69(16) . . . . ?
Sb2 C21 C22 F13 -60.26(18) . . . . ?
Sb2 C21 C22 F14 179.12(12) . . . . ?
Sb2 C21 C22 F15 58.12(18) . . . . ?
F1 C1 C2 F3 -179.53(17) . . . . ?
F1 C1 C2 F4 -59.1(2) . . . . ?
F1 C1 C2 F5 61.2(2) . . . . ?
F2 C1 C2 F3 -66.9(2) . . . . ?
F2 C1 C2 F4 53.5(2) . . . . ?
F2 C1 C2 F5 173.84(17) . . . . ?
F6 C3 C4 F8 -66.1(2) . . . . ?
F6 C3 C4 F9 55.4(2) . . . . ?
F6 C3 C4 F10 176.33(17) . . . . ?
F7 C3 C4 F8 -178.73(15) . . . . ?
F7 C3 C4 F9 -57.2(2) . . . . ?
F7 C3 C4 F10 63.7(2) . . . . ?
F11 C21 C22 F13 176.96(15) . . . . ?
F11 C21 C22 F14 56.3(2) . . . . ?
F11 C21 C22 F15 -64.67(19) . . . . ?
F12 C21 C22 F13 63.74(19) . . . . ?
F12 C21 C22 F14 -56.9(2) . . . . ?
F12 C21 C22 F15 -177.88(15) . . . . ?
F18A C14A C23 Sb2 -60.8(14) . . . . ?
F18A C14A C23 F16 55.9(14) . . . . ?
F18A C14A C23 F17 170.7(11) . . . . ?
F18B C14B C23 Sb2 -54.9(16) . . . . ?
F18B C14B C23 F16 69.7(14) . . . . ?
F18B C14B C23 F17 179.4(13) . . . . ?
F19A C14A C23 Sb2 179.1(11) . . . . ?
F19A C14A C23 F16 -64.2(14) . . . . ?
F19A C14A C23 F17 50.6(15) . . . . ?
F19B C14B C23 Sb2 179.5(12) . . . . ?
F19B C14B C23 F16 -55.8(16) . . . . ?
F19B C14B C23 F17 53.9(16) . . . . ?
F20A C14A C23 Sb2 64.7(11) . . . . ?
F20A C14A C23 F16 -178.6(9) . . . . ?
F20A C14A C23 F17 -63.7(11) . . . . ?
F20B C14B C23 Sb2 59.2(10) . . . . ?
F20B C14B C23 F16 -176.1(6) . . . . ?
F20B C14B C23 F17 -66.4(7) . . . . ?
N1 C15 C16 C17 -175.47(16) . . . . ?
N1 C15 C20 C19 174.05(18) . . . . ?
N2 C35 C36 C37 176.89(18) . . . . ?
N2 C35 C40 C39 -176.13(17) . . . . ?
C5 P1 C6 C7 -47.29(15) . . . . ?
C5 P1 C6 C8 72.18(15) . . . . ?
C5 P1 C6 C9 -164.96(13) . . . . ?
C5 P1 C10 C11 -42.22(18) . . . . ?
C5 P1 C10 C12 -163.38(16) . . . . ?
C5 P1 C10 C13 76.14(14) . . . . ?
C5 P1 C14 S1 21.34(13) . . . . ?
C5 P1 C14 N1 -159.22(13) . . . . ?
C6 P1 C5 Sb1 79.27(11) . . . . ?
C6 P1 C10 C11 78.22(17) . . . . ?
C6 P1 C10 C12 -42.94(19) . . . . ?
C6 P1 C10 C13 -163.42(12) . . . . ?
C6 P1 C14 S1 -96.31(11) . . . . ?
C6 P1 C14 N1 83.13(14) . . . . ?
C10 P1 C5 Sb1 -155.59(11) . . . . ?
C10 P1 C6 C7 -166.41(13) . . . . ?
C10 P1 C6 C8 -46.94(16) . . . . ?
C10 P1 C6 C9 75.92(15) . . . . ?
C10 P1 C14 S1 137.08(11) . . . . ?
C10 P1 C14 N1 -43.48(15) . . . . ?
C14 P1 C5 Sb1 -37.79(12) . . . . ?
C14 P1 C6 C7 70.95(14) . . . . ?
C14 P1 C6 C8 -169.58(14) . . . . ?
C14 P1 C6 C9 -46.72(15) . . . . ?
C14 P1 C10 C11 -160.08(15) . . . . ?
C14 P1 C10 C12 78.76(18) . . . . ?
C14 P1 C10 C13 -41.72(15) . . . . ?
C14 N1 C15 C16 -128.78(19) . . . . ?
C14 N1 C15 C20 57.6(3) . . . . ?
C15 N1 C14 S1 2.1(3) . . . . ?
C15 N1 C14 P1 -177.28(13) . . . . ?
C15 C16 C17 C18 1.7(3) . . . . ?
C16 C15 C20 C19 0.5(3) . . . . ?
C16 C17 C18 C19 -0.6(3) . . . . ?
C17 C18 C19 C20 -0.5(3) . . . . ?
C18 C19 C20 C15 0.6(3) . . . . ?
C20 C15 C16 C17 -1.7(3) . . . . ?
C25 P2 C26 C27 47.03(15) . . . . ?
C25 P2 C26 C28 -72.48(17) . . . . ?
C25 P2 C26 C29 165.58(14) . . . . ?
C25 P2 C30 C31 45.10(15) . . . . ?
C25 P2 C30 C32 167.44(13) . . . . ?
C25 P2 C30 C33 -72.45(14) . . . . ?
C25 P2 C34 S2 -8.35(13) . . . . ?
C25 P2 C34 N2 171.41(13) . . . . ?
C26 P2 C25 Sb2 -87.95(11) . . . . ?
C26 P2 C30 C31 -75.60(15) . . . . ?
C26 P2 C30 C32 46.75(16) . . . . ?
C26 P2 C30 C33 166.86(12) . . . . ?
C26 P2 C34 S2 109.01(11) . . . . ?
C26 P2 C34 N2 -71.23(15) . . . . ?
C30 P2 C25 Sb2 146.24(9) . . . . ?
C30 P2 C26 C27 167.17(13) . . . . ?
C30 P2 C26 C28 47.66(18) . . . . ?
C30 P2 C26 C29 -74.28(16) . . . . ?
C30 P2 C34 S2 -124.53(11) . . . . ?
C30 P2 C34 N2 55.23(15) . . . . ?
C34 P2 C25 Sb2 29.38(12) . . . . ?
C34 P2 C26 C27 -71.32(15) . . . . ?
C34 P2 C26 C28 169.17(15) . . . . ?
C34 P2 C26 C29 47.23(16) . . . . ?
C34 P2 C30 C31 162.95(13) . . . . ?
C34 P2 C30 C32 -74.71(15) . . . . ?
C34 P2 C30 C33 45.40(15) . . . . ?
C34 N2 C35 C36 109.7(2) . . . . ?
C34 N2 C35 C40 -74.9(2) . . . . ?
C35 N2 C34 S2 -5.7(3) . . . . ?
C35 N2 C34 P2 174.55(13) . . . . ?
C35 C36 C37 C38 -0.7(3) . . . . ?
C36 C35 C40 C39 -0.7(3) . . . . ?
C36 C37 C38 C39 -0.8(3) . . . . ?
C37 C38 C39 C40 1.6(3) . . . . ?
C38 C39 C40 C35 -0.8(3) . . . . ?
C40 C35 C36 C37 1.5(3) . . . . ?

loop_
_exptl_oxdiff_crystal_face_indexfrac_h
_exptl_oxdiff_crystal_face_indexfrac_k
_exptl_oxdiff_crystal_face_indexfrac_l
_exptl_oxdiff_crystal_face_x
_exptl_oxdiff_crystal_face_y
_exptl_oxdiff_crystal_face_z
1.0430 -2.9737 -4.9738 -0.1741 -0.0175 -0.1475
-1.0430 2.9737 4.9738 0.1741 0.0175 0.1475
-0.0178 -1.0020 4.9973 0.0102 0.1180 0.2234
0.0178 1.0020 -4.9973 -0.0102 -0.1180 -0.2234
-1.9689 -3.0347 -5.0385 -0.0170 0.1143 -0.2156
1.9689 3.0347 5.0385 0.0170 -0.1143 0.2156
4.0563 -4.9120 -2.9095 -0.3717 -0.0444 0.0314
-4.0563 4.9120 2.9095 0.3717 0.0444 -0.0314
